data_4080683
loop_
_publ_author_name
'Ibrahim, Nada'
'Vilhelmsen, Mie H\/ojer'
'Pernpointner, Markus'
'Rominger, Frank'
'Hashmi, A. Stephen K.'

_publ_section_title
;
 Gold Phenolate Complexes: Synthesis, Structure, and Reactivity
;
_journal_issue 9
_journal_name_full Organometallics
_journal_page_first 2576
_journal_paper_doi 10.1021/om400060s
_journal_volume 32
_journal_year 2013
_chemical_formula_sum 'C36.5 H48.5 Au Cl4.5 N2 O3'
_chemical_formula_weight 919.76
_chemical_name_common '6 in manuscript'
_chemical_name_systematic
; 
 ? 
;
_space_group_IT_number 14
_symmetry_cell_setting monoclinic
_symmetry_space_group_name_Hall '-P 2ybc'
_symmetry_space_group_name_H-M 'P 1 21/c 1'
_atom_sites_solution_hydrogens geom
_atom_sites_solution_primary direct
_atom_sites_solution_secondary difmap
_audit_creation_method SHELXL-97
_cell_angle_alpha 90.00
_cell_angle_beta 93.814(2)
_cell_angle_gamma 90.00
_cell_formula_units_Z 8
_cell_length_a 22.8993(19)
_cell_length_b 12.6652(10)
_cell_length_c 28.032(2)
_cell_measurement_reflns_used 7669
_cell_measurement_temperature 200(2)
_cell_measurement_theta_max 27.10
_cell_measurement_theta_min 2.38
_cell_volume 8112.0(11)
_computing_cell_refinement 'Bruker SAINT'
_computing_data_collection 'Bruker APEX'
_computing_data_reduction 'Bruker SAINT'
_computing_molecular_graphics 'Bruker SHELXTL'
_computing_publication_material 'Bruker SHELXTL'
_computing_structure_refinement 'SHELXL-97 (Sheldrick, 2008)'
_computing_structure_solution 'SHELXS-97 (Sheldrick, 2008)'
_diffrn_ambient_temperature 200(2)
_diffrn_measured_fraction_theta_full 0.998
_diffrn_measured_fraction_theta_max 0.998
_diffrn_measurement_device_type 'Bruker APEX'
_diffrn_measurement_method '\w scans'
_diffrn_radiation_monochromator graphite
_diffrn_radiation_source 'fine-focus sealed tube'
_diffrn_radiation_type MoK\a
_diffrn_radiation_wavelength 0.71073
_diffrn_reflns_av_R_equivalents 0.0393
_diffrn_reflns_av_sigmaI/netI 0.0336
_diffrn_reflns_limit_h_max 30
_diffrn_reflns_limit_h_min -30
_diffrn_reflns_limit_k_max 16
_diffrn_reflns_limit_k_min -16
_diffrn_reflns_limit_l_max 37
_diffrn_reflns_limit_l_min -37
_diffrn_reflns_number 84674
_diffrn_reflns_theta_full 28.33
_diffrn_reflns_theta_max 28.33
_diffrn_reflns_theta_min 1.46
_exptl_absorpt_coefficient_mu 3.958
_exptl_absorpt_correction_T_max 0.4629
_exptl_absorpt_correction_T_min 0.4378
_exptl_absorpt_correction_type multi-scan
_exptl_absorpt_process_details
;
Sheldrick, G. M. (2008). <i>SADABS</i>. University of G\"ottingen, Germany.
;
_exptl_crystal_colour colourless
_exptl_crystal_density_diffrn 1.506
_exptl_crystal_density_method 'not measured'
_exptl_crystal_description polyhedron
_exptl_crystal_F_000 3688
_exptl_crystal_size_max 0.25
_exptl_crystal_size_mid 0.25
_exptl_crystal_size_min 0.23
_refine_diff_density_max 1.645
_refine_diff_density_min -1.054
_refine_diff_density_rms 0.106
_refine_ls_extinction_method none
_refine_ls_goodness_of_fit_ref 1.027
_refine_ls_hydrogen_treatment constr
_refine_ls_matrix_type full
_refine_ls_number_parameters 847
_refine_ls_number_reflns 20162
_refine_ls_number_restraints 0
_refine_ls_restrained_S_all 1.027
_refine_ls_R_factor_all 0.0489
_refine_ls_R_factor_gt 0.0361
_refine_ls_shift/su_max 0.003
_refine_ls_shift/su_mean 0.000
_refine_ls_structure_factor_coef Fsqd
_refine_ls_weighting_details 'calc w=1/[\s^2^(Fo^2^)+(0.0533P)^2^+7.7067P] where P=(Fo^2^+2Fc^2^)/3'
_refine_ls_weighting_scheme calc
_refine_ls_wR_factor_gt 0.0926
_refine_ls_wR_factor_ref 0.1003
_reflns_number_gt 16324
_reflns_number_total 20162
_reflns_threshold_expression >2sigma(I)
_cod_data_source_file om400060s_si_002.cif
_cod_data_source_block ni12
_cod_depositor_comments
;
The following automatic conversions were performed:

'_symmetry_cell_setting' value 'Monoclinic' changed to 'monoclinic'
according to /home/saulius/struct/CIF-dictionaries/cif_core.dic
dictionary named 'cif_core.dic' version 2.3.1 from 2005-06-27.

Automatic conversion script
Id: cif_fix_values 1891 2012-01-12 08:04:46Z andrius 
;
_cod_original_sg_symbol_H-M P2(1)/c
_cod_original_formula_sum 'C36.50 H48.50 Au Cl4.50 N2 O3'
_cod_database_code 4080683

loop_
_symmetry_equiv_pos_as_xyz
'x, y, z'
'-x, y+1/2, -z+1/2'
'-x, -y, -z'
'x, -y-1/2, z-1/2'

loop_
_atom_site_label
_atom_site_type_symbol
_atom_site_fract_x
_atom_site_fract_y
_atom_site_fract_z
_atom_site_U_iso_or_equiv
_atom_site_adp_type
_atom_site_occupancy
_atom_site_symmetry_multiplicity
_atom_site_calc_flag
_atom_site_refinement_flags
Au1_1 Au 0.345934(6) 0.441435(11) 0.451788(5) 0.03956(5) Uani 1 1 d .
C1_1 C 0.30590(15) 0.4053(3) 0.50927(13) 0.0384(7) Uani 1 1 d .
N2_1 N 0.31269(13) 0.3157(2) 0.53417(11) 0.0402(7) Uani 1 1 d .
C3_1 C 0.27478(19) 0.3110(3) 0.57478(15) 0.0489(10) Uani 1 1 d .
H3A_1 H 0.2981 0.2995 0.6053 0.059 Uiso 1 1 calc R
H3B_1 H 0.2454 0.2539 0.5703 0.059 Uiso 1 1 calc R
C4_1 C 0.24600(18) 0.4181(3) 0.57360(15) 0.0469(9) Uani 1 1 d .
H4A_1 H 0.2028 0.4119 0.5714 0.056 Uiso 1 1 calc R
H4B_1 H 0.2585 0.4601 0.6023 0.056 Uiso 1 1 calc R
N5_1 N 0.26722(14) 0.4653(2) 0.52986(12) 0.0418(7) Uani 1 1 d .
O1_1 O 0.38466(13) 0.4863(2) 0.39249(10) 0.0503(7) Uani 1 1 d .
O2_1 O 0.48917(19) 0.1603(4) 0.37095(18) 0.0946(13) Uani 1 1 d .
O3_1 O 0.49886(18) 0.4414(4) 0.26205(14) 0.0942(14) Uani 1 1 d .
C11_1 C 0.35306(17) 0.2310(3) 0.52697(14) 0.0450(9) Uani 1 1 d .
C12_1 C 0.4080(2) 0.2356(4) 0.55133(17) 0.0582(11) Uani 1 1 d .
C13_1 C 0.4437(2) 0.1464(5) 0.5483(2) 0.0764(16) Uani 1 1 d .
H13_1 H 0.4817 0.1464 0.5640 0.092 Uiso 1 1 calc R
C14_1 C 0.4247(3) 0.0593(5) 0.5230(2) 0.0826(18) Uani 1 1 d .
H14_1 H 0.4495 -0.0008 0.5223 0.099 Uiso 1 1 calc R
C15_1 C 0.3705(3) 0.0565(4) 0.4985(2) 0.0702(14) Uani 1 1 d .
H15_1 H 0.3582 -0.0046 0.4809 0.084 Uiso 1 1 calc R
C16_1 C 0.3337(2) 0.1449(3) 0.49971(16) 0.0522(10) Uani 1 1 d .
C17_1 C 0.4296(2) 0.3321(5) 0.57914(19) 0.0671(13) Uani 1 1 d .
H17_1 H 0.3953 0.3804 0.5813 0.080 Uiso 1 1 calc R
C19_1 C 0.2761(2) 0.1432(4) 0.47064(17) 0.0576(11) Uani 1 1 d .
H19_1 H 0.2564 0.2128 0.4747 0.069 Uiso 1 1 calc R
C21_1 C 0.25309(17) 0.5734(3) 0.51877(14) 0.0427(8) Uani 1 1 d .
C22_1 C 0.19768(19) 0.5951(3) 0.49683(16) 0.0499(9) Uani 1 1 d .
C23_1 C 0.1813(2) 0.7006(4) 0.4922(2) 0.0643(13) Uani 1 1 d .
H23_1 H 0.1437 0.7180 0.4781 0.077 Uiso 1 1 calc R
C24_1 C 0.2185(3) 0.7791(4) 0.5078(2) 0.0754(16) Uani 1 1 d .
H24_1 H 0.2061 0.8505 0.5051 0.091 Uiso 1 1 calc R
C25_1 C 0.2737(2) 0.7563(4) 0.5273(2) 0.0677(13) Uani 1 1 d .
H25_1 H 0.2994 0.8125 0.5368 0.081 Uiso 1 1 calc R
C26_1 C 0.29269(19) 0.6528(3) 0.53358(17) 0.0523(10) Uani 1 1 d .
C27_1 C 0.1576(2) 0.5087(4) 0.47556(18) 0.0590(11) Uani 1 1 d .
H27_1 H 0.1673 0.4420 0.4934 0.071 Uiso 1 1 calc R
C29_1 C 0.3537(2) 0.6292(4) 0.55476(18) 0.0601(12) Uani 1 1 d .
H29_1 H 0.3608 0.5524 0.5493 0.072 Uiso 1 1 calc R
C31_1 C 0.42038(17) 0.4231(3) 0.36967(15) 0.0477(9) Uani 1 1 d .
C32_1 C 0.43556(19) 0.3217(4) 0.38567(17) 0.0550(10) Uani 1 1 d .
H32_1 H 0.4210 0.2947 0.4142 0.066 Uiso 1 1 calc R
C33_1 C 0.4724(2) 0.2609(4) 0.3592(2) 0.0678(14) Uani 1 1 d .
C34_1 C 0.4940(2) 0.2968(5) 0.3179(2) 0.0725(16) Uani 1 1 d .
H34_1 H 0.5186 0.2531 0.3004 0.087 Uiso 1 1 calc R
C35_1 C 0.4798(2) 0.3966(5) 0.30204(18) 0.0676(14) Uani 1 1 d .
C36_1 C 0.44292(18) 0.4613(4) 0.32782(16) 0.0550(11) Uani 1 1 d .
H36_1 H 0.4334 0.5305 0.3168 0.066 Uiso 1 1 calc R
C37_1 C 0.4659(3) 0.1189(5) 0.4099(3) 0.098(2) Uani 1 1 d .
H37A_1 H 0.4806 0.0469 0.4152 0.147 Uiso 1 1 calc R
H37B_1 H 0.4232 0.1173 0.4048 0.147 Uiso 1 1 calc R
H37C_1 H 0.4770 0.1625 0.4379 0.147 Uiso 1 1 calc R
C38_1 C 0.5287(3) 0.3738(7) 0.2314(3) 0.123(3) Uani 1 1 d .
H38A_1 H 0.5404 0.4140 0.2037 0.184 Uiso 1 1 calc R
H38B_1 H 0.5028 0.3158 0.2206 0.184 Uiso 1 1 calc R
H38C_1 H 0.5637 0.3450 0.2489 0.184 Uiso 1 1 calc R
C171_1 C 0.4527(3) 0.3074(6) 0.6300(2) 0.0871(18) Uani 1 1 d .
H17A_1 H 0.4659 0.3727 0.6460 0.131 Uiso 1 1 calc R
H17B_1 H 0.4856 0.2581 0.6293 0.131 Uiso 1 1 calc R
H17C_1 H 0.4215 0.2754 0.6474 0.131 Uiso 1 1 calc R
C172_1 C 0.4754(3) 0.3917(6) 0.5531(3) 0.102(2) Uani 1 1 d .
H17D_1 H 0.4884 0.4535 0.5720 0.153 Uiso 1 1 calc R
H17E_1 H 0.4585 0.4147 0.5218 0.153 Uiso 1 1 calc R
H17F_1 H 0.5089 0.3453 0.5488 0.153 Uiso 1 1 calc R
C191_1 C 0.2353(3) 0.0564(6) 0.4869(3) 0.109(2) Uani 1 1 d .
H19A_1 H 0.1984 0.0583 0.4671 0.163 Uiso 1 1 calc R
H19B_1 H 0.2275 0.0678 0.5204 0.163 Uiso 1 1 calc R
H19C_1 H 0.2540 -0.0126 0.4835 0.163 Uiso 1 1 calc R
C192_1 C 0.2856(3) 0.1288(7) 0.4184(2) 0.110(3) Uani 1 1 d .
H19D_1 H 0.2477 0.1281 0.4000 0.165 Uiso 1 1 calc R
H19E_1 H 0.3059 0.0618 0.4138 0.165 Uiso 1 1 calc R
H19F_1 H 0.3094 0.1871 0.4074 0.165 Uiso 1 1 calc R
C271_1 C 0.0930(2) 0.5300(5) 0.4793(3) 0.0860(18) Uani 1 1 d .
H27A_1 H 0.0702 0.4712 0.4650 0.129 Uiso 1 1 calc R
H27B_1 H 0.0822 0.5955 0.4623 0.129 Uiso 1 1 calc R
H27C_1 H 0.0848 0.5371 0.5130 0.129 Uiso 1 1 calc R
C272_1 C 0.1718(3) 0.4916(6) 0.4240(2) 0.102(2) Uani 1 1 d .
H27D_1 H 0.2137 0.4769 0.4227 0.153 Uiso 1 1 calc R
H27E_1 H 0.1617 0.5552 0.4053 0.153 Uiso 1 1 calc R
H27F_1 H 0.1492 0.4316 0.4106 0.153 Uiso 1 1 calc R
C291_1 C 0.3605(3) 0.6465(8) 0.6080(2) 0.119(3) Uani 1 1 d .
H29A_1 H 0.4007 0.6300 0.6197 0.179 Uiso 1 1 calc R
H29B_1 H 0.3333 0.6004 0.6238 0.179 Uiso 1 1 calc R
H29C_1 H 0.3519 0.7204 0.6152 0.179 Uiso 1 1 calc R
C292_1 C 0.4003(3) 0.6885(9) 0.5304(4) 0.156(4) Uani 1 1 d .
H29D_1 H 0.4389 0.6703 0.5455 0.234 Uiso 1 1 calc R
H29E_1 H 0.3937 0.7646 0.5334 0.234 Uiso 1 1 calc R
H29F_1 H 0.3987 0.6692 0.4965 0.234 Uiso 1 1 calc R
Au1_2 Au 0.191006(6) 0.286053(11) 0.191968(5) 0.03966(5) Uani 1 1 d .
C1_2 C 0.23006(16) 0.3419(3) 0.25117(14) 0.0403(8) Uani 1 1 d .
N2_2 N 0.24968(15) 0.4393(2) 0.25949(12) 0.0430(7) Uani 1 1 d .
C3_2 C 0.2801(2) 0.4508(3) 0.30746(16) 0.0510(10) Uani 1 1 d .
H3A_2 H 0.2600 0.5024 0.3271 0.061 Uiso 1 1 calc R
H3B_2 H 0.3213 0.4731 0.3052 0.061 Uiso 1 1 calc R
C4_2 C 0.2766(2) 0.3399(3) 0.32789(15) 0.0507(10) Uani 1 1 d .
H4A_2 H 0.3161 0.3091 0.3343 0.061 Uiso 1 1 calc R
H4B_2 H 0.2559 0.3397 0.3578 0.061 Uiso 1 1 calc R
N5_2 N 0.24320(16) 0.2824(2) 0.28948(12) 0.0459(8) Uani 1 1 d .
O1_2 O 0.15389(12) 0.2176(2) 0.13227(10) 0.0462(6) Uani 1 1 d .
O2_2 O 0.11167(15) 0.5483(2) 0.05270(13) 0.0624(8) Uani 1 1 d .
O3_2 O 0.03651(16) 0.2236(3) -0.01034(13) 0.0714(10) Uani 1 1 d .
C11_2 C 0.24045(19) 0.5312(3) 0.22992(16) 0.0470(9) Uani 1 1 d .
C12_2 C 0.2818(2) 0.5570(3) 0.19743(19) 0.0598(12) Uani 1 1 d .
C13_2 C 0.2738(3) 0.6524(4) 0.1730(2) 0.0788(16) Uani 1 1 d .
H13_2 H 0.3014 0.6728 0.1508 0.095 Uiso 1 1 calc R
C14_2 C 0.2276(3) 0.7173(4) 0.1799(3) 0.0839(18) Uani 1 1 d .
H14_2 H 0.2229 0.7812 0.1624 0.101 Uiso 1 1 calc R
C15_2 C 0.1881(2) 0.6904(4) 0.2121(2) 0.0707(14) Uani 1 1 d .
H15_2 H 0.1566 0.7370 0.2171 0.085 Uiso 1 1 calc R
C16_2 C 0.19259(19) 0.5962(3) 0.23780(18) 0.0536(10) Uani 1 1 d .
C17_2 C 0.3325(2) 0.4861(5) 0.1876(2) 0.0791(17) Uani 1 1 d .
H17_2 H 0.3347 0.4286 0.2121 0.095 Uiso 1 1 calc R
C19_2 C 0.1467(2) 0.5652(4) 0.2714(2) 0.0643(13) Uani 1 1 d .
H19_2 H 0.1616 0.5026 0.2903 0.077 Uiso 1 1 calc R
C21_2 C 0.22673(19) 0.1735(3) 0.29514(14) 0.0468(9) Uani 1 1 d .
C22_2 C 0.1750(2) 0.1512(4) 0.31599(18) 0.0576(11) Uani 1 1 d .
C23_2 C 0.1619(2) 0.0457(4) 0.32437(19) 0.0642(13) Uani 1 1 d .
H23_2 H 0.1267 0.0281 0.3387 0.077 Uiso 1 1 calc R
C24_2 C 0.1991(3) -0.0329(4) 0.3122(2) 0.0752(15) Uani 1 1 d .
H24_2 H 0.1900 -0.1043 0.3189 0.090 Uiso 1 1 calc R
C25_2 C 0.2499(3) -0.0095(4) 0.2904(2) 0.0714(14) Uani 1 1 d .
H25_2 H 0.2749 -0.0650 0.2816 0.086 Uiso 1 1 calc R
C26_2 C 0.2646(2) 0.0948(3) 0.28131(16) 0.0547(10) Uani 1 1 d .
C27_2 C 0.1320(2) 0.2361(4) 0.3292(2) 0.0763(16) Uani 1 1 d .
H27_2 H 0.1515 0.3061 0.3257 0.092 Uiso 1 1 calc R
C29_2 C 0.3199(2) 0.1196(4) 0.2572(2) 0.0702(14) Uani 1 1 d .
H29_2 H 0.3211 0.1976 0.2519 0.084 Uiso 1 1 calc R
C31_2 C 0.12979(17) 0.2748(3) 0.09666(14) 0.0429(8) Uani 1 1 d .
C32_2 C 0.13544(17) 0.3851(3) 0.09446(15) 0.0450(9) Uani 1 1 d .
H32_2 H 0.1581 0.4215 0.1189 0.054 Uiso 1 1 calc R
C33_2 C 0.10833(19) 0.4407(3) 0.05719(17) 0.0503(10) Uani 1 1 d .
C34_2 C 0.07438(19) 0.3909(4) 0.02076(16) 0.0543(10) Uani 1 1 d .
H34_2 H 0.0554 0.4304 -0.0046 0.065 Uiso 1 1 calc R
C35_2 C 0.0691(2) 0.2821(4) 0.02260(17) 0.0543(10) Uani 1 1 d .
C36_2 C 0.09715(19) 0.2247(3) 0.05959(16) 0.0499(10) Uani 1 1 d .
H36_2 H 0.0940 0.1499 0.0596 0.060 Uiso 1 1 calc R
C37_2 C 0.1393(3) 0.6039(4) 0.0914(2) 0.0712(14) Uani 1 1 d .
H37A_2 H 0.1392 0.6795 0.0841 0.107 Uiso 1 1 calc R
H37B_2 H 0.1797 0.5792 0.0969 0.107 Uiso 1 1 calc R
H37C_2 H 0.1181 0.5916 0.1202 0.107 Uiso 1 1 calc R
C38_2 C -0.0066(2) 0.2765(5) -0.0396(2) 0.0726(15) Uani 1 1 d .
H38A_2 H -0.0269 0.2256 -0.0612 0.109 Uiso 1 1 calc R
H38B_2 H 0.0120 0.3307 -0.0584 0.109 Uiso 1 1 calc R
H38C_2 H -0.0348 0.3098 -0.0196 0.109 Uiso 1 1 calc R
C171_2 C 0.3907(3) 0.5454(6) 0.1907(3) 0.107(2) Uani 1 1 d .
H17A_2 H 0.4224 0.4965 0.1842 0.161 Uiso 1 1 calc R
H17B_2 H 0.3978 0.5752 0.2228 0.161 Uiso 1 1 calc R
H17C_2 H 0.3892 0.6025 0.1670 0.161 Uiso 1 1 calc R
C172_2 C 0.3227(3) 0.4358(6) 0.1385(3) 0.125(3) Uani 1 1 d .
H17D_2 H 0.3558 0.3898 0.1326 0.187 Uiso 1 1 calc R
H17E_2 H 0.3193 0.4912 0.1140 0.187 Uiso 1 1 calc R
H17F_2 H 0.2866 0.3940 0.1372 0.187 Uiso 1 1 calc R
C191_2 C 0.1345(3) 0.6528(5) 0.3065(2) 0.0883(18) Uani 1 1 d .
H19A_2 H 0.1047 0.6292 0.3276 0.132 Uiso 1 1 calc R
H19B_2 H 0.1204 0.7156 0.2888 0.132 Uiso 1 1 calc R
H19C_2 H 0.1706 0.6701 0.3257 0.132 Uiso 1 1 calc R
C192_2 C 0.0906(3) 0.5321(7) 0.2425(3) 0.105(2) Uani 1 1 d .
H19D_2 H 0.0996 0.4757 0.2202 0.158 Uiso 1 1 calc R
H19E_2 H 0.0744 0.5930 0.2246 0.158 Uiso 1 1 calc R
H19F_2 H 0.0620 0.5065 0.2643 0.158 Uiso 1 1 calc R
C271_2 C 0.1162(4) 0.2265(6) 0.3809(3) 0.113(3) Uani 1 1 d .
H27A_2 H 0.1519 0.2302 0.4022 0.169 Uiso 1 1 calc R
H27B_2 H 0.0967 0.1587 0.3855 0.169 Uiso 1 1 calc R
H27C_2 H 0.0899 0.2842 0.3885 0.169 Uiso 1 1 calc R
C272_2 C 0.0785(3) 0.2335(6) 0.2945(3) 0.105(2) Uani 1 1 d .
H27D_2 H 0.0509 0.2885 0.3032 0.157 Uiso 1 1 calc R
H27E_2 H 0.0596 0.1642 0.2960 0.157 Uiso 1 1 calc R
H27F_2 H 0.0902 0.2462 0.2620 0.157 Uiso 1 1 calc R
C291_2 C 0.3740(3) 0.0897(6) 0.2883(3) 0.105(2) Uani 1 1 d .
H29A_2 H 0.4091 0.1066 0.2716 0.157 Uiso 1 1 calc R
H29B_2 H 0.3733 0.0139 0.2952 0.157 Uiso 1 1 calc R
H29C_2 H 0.3747 0.1294 0.3184 0.157 Uiso 1 1 calc R
C292_2 C 0.3207(4) 0.0659(7) 0.2081(3) 0.112(3) Uani 1 1 d .
H29D_2 H 0.3570 0.0841 0.1934 0.168 Uiso 1 1 calc R
H29E_2 H 0.2871 0.0903 0.1875 0.168 Uiso 1 1 calc R
H29F_2 H 0.3184 -0.0108 0.2121 0.168 Uiso 1 1 calc R
C41 C 0.0876(3) 0.4917(4) 0.6534(2) 0.0803(16) Uani 1 1 d .
H41 H 0.1025 0.4189 0.6478 0.096 Uiso 1 1 calc R
Cl11 Cl 0.0939(3) 0.5162(3) 0.71238(10) 0.253(2) Uani 1 1 d .
Cl12 Cl 0.01314(9) 0.4981(2) 0.63098(11) 0.1431(9) Uani 1 1 d .
Cl13 Cl 0.12574(9) 0.58003(14) 0.61917(9) 0.1148(7) Uani 1 1 d .
C42 C 0.0109(2) 0.8619(4) 0.3768(2) 0.0727(14) Uani 1 1 d .
H42 H -0.0187 0.8396 0.3995 0.087 Uiso 1 1 calc R
Cl21 Cl -0.00487(10) 0.79827(19) 0.32237(9) 0.1254(8) Uani 1 1 d .
Cl22 Cl 0.07976(8) 0.8295(2) 0.40133(8) 0.1193(7) Uani 1 1 d .
Cl23 Cl 0.00502(8) 0.99825(14) 0.36807(9) 0.1108(6) Uani 1 1 d .
C43 C 0.3481(2) -0.2823(4) 0.3710(2) 0.0634(12) Uani 1 1 d .
H43 H 0.3717 -0.3466 0.3799 0.076 Uiso 1 1 calc R
Cl31 Cl 0.38796(7) -0.16953(13) 0.38999(7) 0.0952(5) Uani 1 1 d .
Cl32 Cl 0.28240(7) -0.28873(15) 0.39778(7) 0.0981(5) Uani 1 1 d .
Cl33 Cl 0.33540(9) -0.27814(11) 0.30817(6) 0.0873(4) Uani 1 1 d .

loop_
_atom_site_aniso_label
_atom_site_aniso_U_11
_atom_site_aniso_U_22
_atom_site_aniso_U_33
_atom_site_aniso_U_23
_atom_site_aniso_U_13
_atom_site_aniso_U_12
Au1_1 0.04159(8) 0.03539(8) 0.04261(8) 0.00312(5) 0.00968(6) 0.00539(5)
C1_1 0.0346(17) 0.0377(18) 0.0428(19) 0.0024(15) 0.0028(14) -0.0006(14)
N2_1 0.0389(16) 0.0377(16) 0.0447(17) 0.0037(13) 0.0081(13) 0.0056(13)
C3_1 0.050(2) 0.045(2) 0.053(2) 0.0097(18) 0.0166(19) 0.0060(18)
C4_1 0.046(2) 0.045(2) 0.050(2) 0.0061(17) 0.0151(18) 0.0055(17)
N5_1 0.0398(16) 0.0374(16) 0.0495(18) 0.0056(14) 0.0130(14) 0.0056(13)
O1_1 0.0578(17) 0.0466(16) 0.0483(15) 0.0075(12) 0.0168(13) 0.0086(13)
O2_1 0.089(3) 0.090(3) 0.105(3) -0.005(3) 0.008(3) 0.042(2)
O3_1 0.076(3) 0.145(4) 0.066(2) -0.019(2) 0.035(2) -0.013(2)
C11_1 0.046(2) 0.046(2) 0.045(2) 0.0123(17) 0.0110(17) 0.0128(17)
C12_1 0.053(3) 0.068(3) 0.053(2) 0.009(2) 0.003(2) 0.013(2)
C13_1 0.054(3) 0.094(4) 0.081(4) 0.007(3) -0.004(3) 0.028(3)
C14_1 0.090(4) 0.079(4) 0.078(4) -0.002(3) -0.002(3) 0.047(3)
C15_1 0.092(4) 0.053(3) 0.066(3) 0.000(2) 0.001(3) 0.023(3)
C16_1 0.066(3) 0.040(2) 0.051(2) 0.0077(18) 0.007(2) 0.0125(19)
C17_1 0.042(2) 0.081(4) 0.076(3) 0.008(3) -0.006(2) 0.000(2)
C19_1 0.067(3) 0.042(2) 0.064(3) -0.002(2) 0.001(2) 0.002(2)
C21_1 0.047(2) 0.0335(18) 0.049(2) 0.0017(15) 0.0128(17) 0.0046(15)
C22_1 0.050(2) 0.038(2) 0.062(3) 0.0058(18) 0.0113(19) 0.0046(17)
C23_1 0.059(3) 0.047(3) 0.088(4) 0.011(2) 0.012(3) 0.015(2)
C24_1 0.088(4) 0.034(2) 0.106(4) 0.001(2) 0.023(3) 0.011(2)
C25_1 0.070(3) 0.041(2) 0.093(4) -0.011(2) 0.017(3) -0.006(2)
C26_1 0.052(2) 0.045(2) 0.061(3) -0.0098(19) 0.017(2) -0.0017(18)
C27_1 0.052(2) 0.049(2) 0.075(3) 0.014(2) -0.004(2) 0.001(2)
C29_1 0.053(3) 0.060(3) 0.069(3) -0.018(2) 0.008(2) -0.003(2)
C31_1 0.037(2) 0.059(3) 0.048(2) -0.0053(19) 0.0050(17) -0.0003(17)
C32_1 0.048(2) 0.060(3) 0.057(3) -0.003(2) 0.0059(19) 0.010(2)
C33_1 0.050(3) 0.072(3) 0.080(4) -0.019(3) -0.008(2) 0.021(2)
C34_1 0.048(3) 0.104(5) 0.066(3) -0.029(3) 0.006(2) 0.010(3)
C35_1 0.045(2) 0.101(4) 0.057(3) -0.021(3) 0.008(2) -0.010(3)
C36_1 0.042(2) 0.074(3) 0.050(2) -0.006(2) 0.0081(18) -0.005(2)
C37_1 0.107(5) 0.073(4) 0.111(5) -0.002(4) -0.010(4) 0.046(4)
C38_1 0.106(5) 0.178(8) 0.090(5) -0.051(5) 0.061(4) -0.029(5)
C171_1 0.077(4) 0.114(5) 0.068(4) -0.006(3) -0.009(3) -0.004(4)
C172_1 0.075(4) 0.131(6) 0.099(5) 0.023(4) -0.007(3) -0.030(4)
C191_1 0.093(5) 0.110(6) 0.125(6) 0.032(5) 0.020(4) -0.021(4)
C192_1 0.088(5) 0.173(8) 0.065(4) 0.008(4) -0.016(3) -0.002(5)
C271_1 0.057(3) 0.082(4) 0.117(5) 0.013(4) -0.013(3) -0.004(3)
C272_1 0.098(5) 0.114(6) 0.092(5) -0.032(4) 0.001(4) -0.029(4)
C291_1 0.073(4) 0.200(9) 0.084(4) -0.044(5) 0.001(3) 0.008(5)
C292_1 0.054(4) 0.222(11) 0.194(10) 0.076(9) 0.019(5) -0.024(5)
Au1_2 0.04047(8) 0.03186(7) 0.04652(9) 0.00239(5) 0.00194(6) 0.00101(5)
C1_2 0.0370(18) 0.0381(19) 0.046(2) 0.0002(15) 0.0052(15) 0.0000(15)
N2_2 0.0484(18) 0.0319(15) 0.0489(18) 0.0003(13) 0.0044(14) -0.0043(13)
C3_2 0.052(2) 0.044(2) 0.057(2) -0.0018(18) -0.0012(19) -0.0057(18)
C4_2 0.056(2) 0.046(2) 0.049(2) -0.0014(18) -0.0008(19) -0.0096(18)
N5_2 0.054(2) 0.0345(16) 0.0481(19) 0.0020(14) -0.0018(15) -0.0047(14)
O1_2 0.0495(16) 0.0375(14) 0.0504(16) 0.0007(12) -0.0044(12) 0.0045(11)
O2_2 0.072(2) 0.0434(17) 0.071(2) 0.0114(15) -0.0043(17) 0.0004(15)
O3_2 0.076(2) 0.063(2) 0.072(2) -0.0089(17) -0.0239(18) 0.0134(17)
C11_2 0.053(2) 0.0289(18) 0.059(2) 0.0002(16) 0.0042(19) -0.0046(16)
C12_2 0.061(3) 0.044(2) 0.076(3) 0.008(2) 0.014(2) -0.002(2)
C13_2 0.083(4) 0.053(3) 0.102(4) 0.027(3) 0.021(3) -0.010(3)
C14_2 0.090(4) 0.041(3) 0.120(5) 0.027(3) 0.011(4) 0.002(3)
C15_2 0.076(3) 0.038(2) 0.098(4) 0.006(2) 0.007(3) 0.004(2)
C16_2 0.051(2) 0.037(2) 0.073(3) -0.001(2) 0.004(2) 0.0018(18)
C17_2 0.073(3) 0.069(3) 0.100(4) 0.024(3) 0.040(3) 0.009(3)
C19_2 0.054(3) 0.056(3) 0.084(4) 0.001(2) 0.010(2) 0.011(2)
C21_2 0.058(2) 0.039(2) 0.043(2) 0.0057(16) -0.0043(18) -0.0033(18)
C22_2 0.060(3) 0.045(2) 0.066(3) 0.007(2) -0.003(2) -0.010(2)
C23_2 0.068(3) 0.051(3) 0.074(3) 0.008(2) 0.005(2) -0.016(2)
C24_2 0.098(4) 0.043(3) 0.084(4) 0.013(2) -0.003(3) -0.015(3)
C25_2 0.097(4) 0.043(3) 0.073(3) 0.005(2) -0.001(3) 0.006(3)
C26_2 0.070(3) 0.042(2) 0.052(2) 0.0052(19) 0.000(2) 0.002(2)
C27_2 0.065(3) 0.052(3) 0.115(5) 0.007(3) 0.026(3) -0.011(2)
C29_2 0.075(3) 0.054(3) 0.083(4) 0.005(3) 0.013(3) 0.013(2)
C31_2 0.0390(19) 0.042(2) 0.048(2) -0.0021(16) 0.0064(16) 0.0069(15)
C32_2 0.041(2) 0.042(2) 0.052(2) 0.0010(17) 0.0030(17) 0.0008(16)
C33_2 0.048(2) 0.043(2) 0.060(3) 0.0079(18) 0.0049(19) 0.0035(17)
C34_2 0.049(2) 0.057(3) 0.056(2) 0.012(2) 0.0011(19) 0.010(2)
C35_2 0.050(2) 0.054(3) 0.057(3) -0.005(2) -0.003(2) 0.0094(19)
C36_2 0.051(2) 0.041(2) 0.057(2) -0.0031(18) -0.0045(19) 0.0089(17)
C37_2 0.088(4) 0.044(3) 0.080(3) 0.008(2) -0.003(3) -0.008(2)
C38_2 0.066(3) 0.077(4) 0.072(3) 0.007(3) -0.015(3) 0.008(3)
C171_2 0.067(4) 0.122(6) 0.134(6) -0.002(5) 0.013(4) 0.001(4)
C172_2 0.100(5) 0.111(6) 0.170(8) -0.069(6) 0.058(5) -0.018(4)
C191_2 0.087(4) 0.084(4) 0.096(4) -0.012(3) 0.016(3) 0.016(3)
C192_2 0.066(4) 0.128(6) 0.121(6) -0.023(5) 0.013(4) -0.027(4)
C271_2 0.128(6) 0.083(5) 0.133(7) -0.019(4) 0.052(5) -0.021(4)
C272_2 0.065(4) 0.110(6) 0.140(7) 0.021(5) 0.005(4) 0.010(4)
C291_2 0.091(5) 0.110(6) 0.112(6) 0.001(5) -0.001(4) -0.002(4)
C292_2 0.114(6) 0.147(7) 0.078(4) -0.016(4) 0.031(4) 0.003(5)
C41 0.105(5) 0.055(3) 0.079(4) -0.008(3) -0.006(3) 0.013(3)
Cl11 0.508(8) 0.150(3) 0.0898(17) -0.0132(17) -0.068(3) -0.014(4)
Cl12 0.0819(12) 0.140(2) 0.207(3) 0.0214(19) 0.0032(14) 0.0127(13)
Cl13 0.0976(13) 0.0700(10) 0.178(2) 0.0070(11) 0.0206(13) -0.0007(9)
C42 0.054(3) 0.068(3) 0.098(4) -0.001(3) 0.020(3) -0.003(2)
Cl21 0.1120(15) 0.1401(18) 0.1215(16) -0.0390(13) -0.0113(12) 0.0344(13)
Cl22 0.0843(11) 0.1567(19) 0.1141(14) 0.0355(14) -0.0139(10) 0.0165(12)
Cl23 0.0794(10) 0.0703(10) 0.185(2) 0.0088(11) 0.0267(11) -0.0100(8)
C43 0.066(3) 0.045(2) 0.081(3) 0.007(2) 0.016(3) 0.003(2)
Cl31 0.0823(10) 0.0722(9) 0.1288(14) -0.0093(9) -0.0091(9) -0.0097(8)
Cl32 0.0771(10) 0.1146(14) 0.1062(12) 0.0108(10) 0.0336(9) -0.0078(9)
Cl33 0.1279(14) 0.0575(8) 0.0780(9) 0.0075(6) 0.0185(9) -0.0028(8)

loop_
_atom_type_symbol
_atom_type_description
_atom_type_scat_dispersion_real
_atom_type_scat_dispersion_imag
_atom_type_scat_source
C C 0.0033 0.0016 'International Tables Vol C Tables 4.2.6.8 and 6.1.1.4'
H H 0.0000 0.0000 'International Tables Vol C Tables 4.2.6.8 and 6.1.1.4'
N N 0.0061 0.0033 'International Tables Vol C Tables 4.2.6.8 and 6.1.1.4'
O O 0.0106 0.0060 'International Tables Vol C Tables 4.2.6.8 and 6.1.1.4'
Cl Cl 0.1484 0.1585 'International Tables Vol C Tables 4.2.6.8 and 6.1.1.4'
Au Au -2.0133 8.8022 'International Tables Vol C Tables 4.2.6.8 and 6.1.1.4'

loop_
_geom_angle_atom_site_label_1
_geom_angle_atom_site_label_2
_geom_angle_atom_site_label_3
_geom_angle
C1_1 Au1_1 O1_1 176.80(13)
N5_1 C1_1 N2_1 108.5(3)
N5_1 C1_1 Au1_1 125.8(3)
N2_1 C1_1 Au1_1 125.7(3)
C1_1 N2_1 C11_1 127.8(3)
C1_1 N2_1 C3_1 112.5(3)
C11_1 N2_1 C3_1 119.6(3)
N2_1 C3_1 C4_1 103.0(3)
N2_1 C3_1 H3A_1 111.2
C4_1 C3_1 H3A_1 111.2
N2_1 C3_1 H3B_1 111.2
C4_1 C3_1 H3B_1 111.2
H3A_1 C3_1 H3B_1 109.1
N5_1 C4_1 C3_1 102.4(3)
N5_1 C4_1 H4A_1 111.3
C3_1 C4_1 H4A_1 111.3
N5_1 C4_1 H4B_1 111.3
C3_1 C4_1 H4B_1 111.3
H4A_1 C4_1 H4B_1 109.2
C1_1 N5_1 C21_1 126.8(3)
C1_1 N5_1 C4_1 113.3(3)
C21_1 N5_1 C4_1 119.0(3)
C31_1 O1_1 Au1_1 122.8(3)
C37_1 O2_1 C33_1 115.9(5)
C35_1 O3_1 C38_1 116.3(6)
C16_1 C11_1 C12_1 123.2(4)
C16_1 C11_1 N2_1 118.6(4)
C12_1 C11_1 N2_1 117.9(4)
C11_1 C12_1 C13_1 116.6(5)
C11_1 C12_1 C17_1 122.6(4)
C13_1 C12_1 C17_1 120.8(5)
C14_1 C13_1 C12_1 121.2(5)
C14_1 C13_1 H13_1 119.4
C12_1 C13_1 H13_1 119.4
C13_1 C14_1 C15_1 121.5(5)
C13_1 C14_1 H14_1 119.2
C15_1 C14_1 H14_1 119.2
C14_1 C15_1 C16_1 119.3(5)
C14_1 C15_1 H15_1 120.3
C16_1 C15_1 H15_1 120.3
C11_1 C16_1 C15_1 118.1(4)
C11_1 C16_1 C19_1 123.1(4)
C15_1 C16_1 C19_1 118.8(4)
C12_1 C17_1 C172_1 111.5(5)
C12_1 C17_1 C171_1 113.4(5)
C172_1 C17_1 C171_1 110.2(5)
C12_1 C17_1 H17_1 107.2
C172_1 C17_1 H17_1 107.2
C171_1 C17_1 H17_1 107.2
C16_1 C19_1 C192_1 110.5(4)
C16_1 C19_1 C191_1 112.3(5)
C192_1 C19_1 C191_1 109.4(6)
C16_1 C19_1 H19_1 108.2
C192_1 C19_1 H19_1 108.2
C191_1 C19_1 H19_1 108.2
C26_1 C21_1 C22_1 122.7(4)
C26_1 C21_1 N5_1 119.3(4)
C22_1 C21_1 N5_1 117.8(4)
C23_1 C22_1 C21_1 117.4(4)
C23_1 C22_1 C27_1 120.1(4)
C21_1 C22_1 C27_1 122.4(4)
C24_1 C23_1 C22_1 120.8(5)
C24_1 C23_1 H23_1 119.6
C22_1 C23_1 H23_1 119.6
C23_1 C24_1 C25_1 120.9(4)
C23_1 C24_1 H24_1 119.6
C25_1 C24_1 H24_1 119.6
C24_1 C25_1 C26_1 121.4(5)
C24_1 C25_1 H25_1 119.3
C26_1 C25_1 H25_1 119.3
C25_1 C26_1 C21_1 116.7(4)
C25_1 C26_1 C29_1 120.7(4)
C21_1 C26_1 C29_1 122.6(4)
C271_1 C27_1 C272_1 111.3(5)
C271_1 C27_1 C22_1 114.3(4)
C272_1 C27_1 C22_1 108.3(4)
C271_1 C27_1 H27_1 107.6
C272_1 C27_1 H27_1 107.6
C22_1 C27_1 H27_1 107.6
C291_1 C29_1 C292_1 110.3(6)
C291_1 C29_1 C26_1 113.1(4)
C292_1 C29_1 C26_1 112.8(5)
C291_1 C29_1 H29_1 106.7
C292_1 C29_1 H29_1 106.7
C26_1 C29_1 H29_1 106.7
O1_1 C31_1 C32_1 122.9(4)
O1_1 C31_1 C36_1 117.7(4)
C32_1 C31_1 C36_1 119.3(4)
C33_1 C32_1 C31_1 119.0(5)
C33_1 C32_1 H32_1 120.5
C31_1 C32_1 H32_1 120.5
O2_1 C33_1 C34_1 113.8(5)
O2_1 C33_1 C32_1 124.0(5)
C34_1 C33_1 C32_1 122.2(5)
C33_1 C34_1 C35_1 119.4(5)
C33_1 C34_1 H34_1 120.3
C35_1 C34_1 H34_1 120.3
O3_1 C35_1 C34_1 124.9(5)
O3_1 C35_1 C36_1 114.7(6)
C34_1 C35_1 C36_1 120.4(5)
C31_1 C36_1 C35_1 119.7(5)
C31_1 C36_1 H36_1 120.1
C35_1 C36_1 H36_1 120.1
O2_1 C37_1 H37A_1 109.5
O2_1 C37_1 H37B_1 109.5
H37A_1 C37_1 H37B_1 109.5
O2_1 C37_1 H37C_1 109.5
H37A_1 C37_1 H37C_1 109.5
H37B_1 C37_1 H37C_1 109.5
O3_1 C38_1 H38A_1 109.5
O3_1 C38_1 H38B_1 109.5
H38A_1 C38_1 H38B_1 109.5
O3_1 C38_1 H38C_1 109.5
H38A_1 C38_1 H38C_1 109.5
H38B_1 C38_1 H38C_1 109.5
C17_1 C171_1 H17A_1 109.5
C17_1 C171_1 H17B_1 109.5
H17A_1 C171_1 H17B_1 109.5
C17_1 C171_1 H17C_1 109.5
H17A_1 C171_1 H17C_1 109.5
H17B_1 C171_1 H17C_1 109.5
C17_1 C172_1 H17D_1 109.5
C17_1 C172_1 H17E_1 109.5
H17D_1 C172_1 H17E_1 109.5
C17_1 C172_1 H17F_1 109.5
H17D_1 C172_1 H17F_1 109.5
H17E_1 C172_1 H17F_1 109.5
C19_1 C191_1 H19A_1 109.5
C19_1 C191_1 H19B_1 109.5
H19A_1 C191_1 H19B_1 109.5
C19_1 C191_1 H19C_1 109.5
H19A_1 C191_1 H19C_1 109.5
H19B_1 C191_1 H19C_1 109.5
C19_1 C192_1 H19D_1 109.5
C19_1 C192_1 H19E_1 109.5
H19D_1 C192_1 H19E_1 109.5
C19_1 C192_1 H19F_1 109.5
H19D_1 C192_1 H19F_1 109.5
H19E_1 C192_1 H19F_1 109.5
C27_1 C271_1 H27A_1 109.5
C27_1 C271_1 H27B_1 109.5
H27A_1 C271_1 H27B_1 109.5
C27_1 C271_1 H27C_1 109.5
H27A_1 C271_1 H27C_1 109.5
H27B_1 C271_1 H27C_1 109.5
C27_1 C272_1 H27D_1 109.5
C27_1 C272_1 H27E_1 109.5
H27D_1 C272_1 H27E_1 109.5
C27_1 C272_1 H27F_1 109.5
H27D_1 C272_1 H27F_1 109.5
H27E_1 C272_1 H27F_1 109.5
C29_1 C291_1 H29A_1 109.5
C29_1 C291_1 H29B_1 109.5
H29A_1 C291_1 H29B_1 109.5
C29_1 C291_1 H29C_1 109.5
H29A_1 C291_1 H29C_1 109.5
H29B_1 C291_1 H29C_1 109.5
C29_1 C292_1 H29D_1 109.5
C29_1 C292_1 H29E_1 109.5
H29D_1 C292_1 H29E_1 109.5
C29_1 C292_1 H29F_1 109.5
H29D_1 C292_1 H29F_1 109.5
H29E_1 C292_1 H29F_1 109.5
C1_2 Au1_2 O1_2 175.50(13)
N2_2 C1_2 N5_2 109.2(3)
N2_2 C1_2 Au1_2 127.8(3)
N5_2 C1_2 Au1_2 123.0(3)
C1_2 N2_2 C11_2 128.0(3)
C1_2 N2_2 C3_2 112.6(3)
C11_2 N2_2 C3_2 119.1(3)
N2_2 C3_2 C4_2 102.6(3)
N2_2 C3_2 H3A_2 111.2
C4_2 C3_2 H3A_2 111.2
N2_2 C3_2 H3B_2 111.2
C4_2 C3_2 H3B_2 111.2
H3A_2 C3_2 H3B_2 109.2
N5_2 C4_2 C3_2 102.7(3)
N5_2 C4_2 H4A_2 111.2
C3_2 C4_2 H4A_2 111.2
N5_2 C4_2 H4B_2 111.2
C3_2 C4_2 H4B_2 111.2
H4A_2 C4_2 H4B_2 109.1
C1_2 N5_2 C21_2 125.8(3)
C1_2 N5_2 C4_2 112.9(3)
C21_2 N5_2 C4_2 121.4(3)
C31_2 O1_2 Au1_2 121.4(2)
C33_2 O2_2 C37_2 116.8(4)
C35_2 O3_2 C38_2 117.8(4)
C12_2 C11_2 C16_2 122.5(4)
C12_2 C11_2 N2_2 119.1(4)
C16_2 C11_2 N2_2 118.2(4)
C13_2 C12_2 C11_2 116.8(5)
C13_2 C12_2 C17_2 120.2(5)
C11_2 C12_2 C17_2 123.0(4)
C14_2 C13_2 C12_2 121.9(5)
C14_2 C13_2 H13_2 119.1
C12_2 C13_2 H13_2 119.1
C15_2 C14_2 C13_2 120.0(5)
C15_2 C14_2 H14_2 120.0
C13_2 C14_2 H14_2 120.0
C14_2 C15_2 C16_2 121.8(5)
C14_2 C15_2 H15_2 119.1
C16_2 C15_2 H15_2 119.1
C15_2 C16_2 C11_2 117.0(4)
C15_2 C16_2 C19_2 121.0(4)
C11_2 C16_2 C19_2 122.0(4)
C12_2 C17_2 C172_2 110.3(6)
C12_2 C17_2 C171_2 112.1(5)
C172_2 C17_2 C171_2 109.5(5)
C12_2 C17_2 H17_2 108.3
C172_2 C17_2 H17_2 108.3
C171_2 C17_2 H17_2 108.3
C16_2 C19_2 C191_2 112.3(5)
C16_2 C19_2 C192_2 109.6(5)
C191_2 C19_2 C192_2 111.0(5)
C16_2 C19_2 H19_2 108.0
C191_2 C19_2 H19_2 108.0
C192_2 C19_2 H19_2 108.0
C22_2 C21_2 C26_2 122.5(4)
C22_2 C21_2 N5_2 118.6(4)
C26_2 C21_2 N5_2 118.8(4)
C21_2 C22_2 C23_2 117.9(5)
C21_2 C22_2 C27_2 123.0(4)
C23_2 C22_2 C27_2 119.1(5)
C24_2 C23_2 C22_2 120.7(5)
C24_2 C23_2 H23_2 119.7
C22_2 C23_2 H23_2 119.7
C23_2 C24_2 C25_2 120.7(5)
C23_2 C24_2 H24_2 119.6
C25_2 C24_2 H24_2 119.6
C24_2 C25_2 C26_2 120.5(5)
C24_2 C25_2 H25_2 119.8
C26_2 C25_2 H25_2 119.8
C25_2 C26_2 C21_2 117.7(5)
C25_2 C26_2 C29_2 120.1(5)
C21_2 C26_2 C29_2 122.2(4)
C272_2 C27_2 C22_2 109.7(5)
C272_2 C27_2 C271_2 112.1(6)
C22_2 C27_2 C271_2 112.0(5)
C272_2 C27_2 H27_2 107.6
C22_2 C27_2 H27_2 107.6
C271_2 C27_2 H27_2 107.6
C26_2 C29_2 C291_2 111.6(5)
C26_2 C29_2 C292_2 111.7(5)
C291_2 C29_2 C292_2 110.4(5)
C26_2 C29_2 H29_2 107.6
C291_2 C29_2 H29_2 107.6
C292_2 C29_2 H29_2 107.6
O1_2 C31_2 C36_2 119.3(4)
O1_2 C31_2 C32_2 122.8(4)
C36_2 C31_2 C32_2 117.8(4)
C33_2 C32_2 C31_2 120.3(4)
C33_2 C32_2 H32_2 119.8
C31_2 C32_2 H32_2 119.8
O2_2 C33_2 C32_2 123.7(4)
O2_2 C33_2 C34_2 114.5(4)
C32_2 C33_2 C34_2 121.8(4)
C35_2 C34_2 C33_2 118.0(4)
C35_2 C34_2 H34_2 121.0
C33_2 C34_2 H34_2 121.0
O3_2 C35_2 C34_2 124.0(4)
O3_2 C35_2 C36_2 115.2(4)
C34_2 C35_2 C36_2 120.7(4)
C35_2 C36_2 C31_2 121.2(4)
C35_2 C36_2 H36_2 119.4
C31_2 C36_2 H36_2 119.4
O2_2 C37_2 H37A_2 109.5
O2_2 C37_2 H37B_2 109.5
H37A_2 C37_2 H37B_2 109.5
O2_2 C37_2 H37C_2 109.5
H37A_2 C37_2 H37C_2 109.5
H37B_2 C37_2 H37C_2 109.5
O3_2 C38_2 H38A_2 109.5
O3_2 C38_2 H38B_2 109.5
H38A_2 C38_2 H38B_2 109.5
O3_2 C38_2 H38C_2 109.5
H38A_2 C38_2 H38C_2 109.5
H38B_2 C38_2 H38C_2 109.5
C17_2 C171_2 H17A_2 109.5
C17_2 C171_2 H17B_2 109.5
H17A_2 C171_2 H17B_2 109.5
C17_2 C171_2 H17C_2 109.5
H17A_2 C171_2 H17C_2 109.5
H17B_2 C171_2 H17C_2 109.5
C17_2 C172_2 H17D_2 109.5
C17_2 C172_2 H17E_2 109.5
H17D_2 C172_2 H17E_2 109.5
C17_2 C172_2 H17F_2 109.5
H17D_2 C172_2 H17F_2 109.5
H17E_2 C172_2 H17F_2 109.5
C19_2 C191_2 H19A_2 109.5
C19_2 C191_2 H19B_2 109.5
H19A_2 C191_2 H19B_2 109.5
C19_2 C191_2 H19C_2 109.5
H19A_2 C191_2 H19C_2 109.5
H19B_2 C191_2 H19C_2 109.5
C19_2 C192_2 H19D_2 109.5
C19_2 C192_2 H19E_2 109.5
H19D_2 C192_2 H19E_2 109.5
C19_2 C192_2 H19F_2 109.5
H19D_2 C192_2 H19F_2 109.5
H19E_2 C192_2 H19F_2 109.5
C27_2 C271_2 H27A_2 109.5
C27_2 C271_2 H27B_2 109.5
H27A_2 C271_2 H27B_2 109.5
C27_2 C271_2 H27C_2 109.5
H27A_2 C271_2 H27C_2 109.5
H27B_2 C271_2 H27C_2 109.5
C27_2 C272_2 H27D_2 109.5
C27_2 C272_2 H27E_2 109.5
H27D_2 C272_2 H27E_2 109.5
C27_2 C272_2 H27F_2 109.5
H27D_2 C272_2 H27F_2 109.5
H27E_2 C272_2 H27F_2 109.5
C29_2 C291_2 H29A_2 109.5
C29_2 C291_2 H29B_2 109.5
H29A_2 C291_2 H29B_2 109.5
C29_2 C291_2 H29C_2 109.5
H29A_2 C291_2 H29C_2 109.5
H29B_2 C291_2 H29C_2 109.5
C29_2 C292_2 H29D_2 109.5
C29_2 C292_2 H29E_2 109.5
H29D_2 C292_2 H29E_2 109.5
C29_2 C292_2 H29F_2 109.5
H29D_2 C292_2 H29F_2 109.5
H29E_2 C292_2 H29F_2 109.5
Cl11 C41 Cl13 114.2(4)
Cl11 C41 Cl12 110.9(4)
Cl13 C41 Cl12 106.3(3)
Cl11 C41 H41 108.5
Cl13 C41 H41 108.5
Cl12 C41 H41 108.5
Cl22 C42 Cl21 111.7(3)
Cl22 C42 Cl23 110.4(3)
Cl21 C42 Cl23 109.0(3)
Cl22 C42 H42 108.6
Cl21 C42 H42 108.6
Cl23 C42 H42 108.6
Cl32 C43 Cl31 110.9(3)
Cl32 C43 Cl33 110.1(3)
Cl31 C43 Cl33 109.0(3)
Cl32 C43 H43 108.9
Cl31 C43 H43 108.9
Cl33 C43 H43 108.9

loop_
_geom_bond_atom_site_label_1
_geom_bond_atom_site_label_2
_geom_bond_distance
Au1_1 C1_1 1.960(4)
Au1_1 O1_1 2.017(3)
C1_1 N5_1 1.328(5)
C1_1 N2_1 1.337(5)
N2_1 C11_1 1.438(5)
N2_1 C3_1 1.478(5)
C3_1 C4_1 1.508(5)
C3_1 H3A_1 0.9900
C3_1 H3B_1 0.9900
C4_1 N5_1 1.475(5)
C4_1 H4A_1 0.9900
C4_1 H4B_1 0.9900
N5_1 C21_1 1.435(5)
O1_1 C31_1 1.337(5)
O2_1 C37_1 1.352(8)
O2_1 C33_1 1.363(7)
O3_1 C35_1 1.355(7)
O3_1 C38_1 1.420(7)
C11_1 C16_1 1.388(6)
C11_1 C12_1 1.393(6)
C12_1 C13_1 1.400(7)
C12_1 C17_1 1.515(8)
C13_1 C14_1 1.366(8)
C13_1 H13_1 0.9500
C14_1 C15_1 1.380(8)
C14_1 H14_1 0.9500
C15_1 C16_1 1.402(6)
C15_1 H15_1 0.9500
C16_1 C19_1 1.504(7)
C17_1 C172_1 1.518(8)
C17_1 C171_1 1.520(8)
C17_1 H17_1 1.0000
C19_1 C192_1 1.506(8)
C19_1 C191_1 1.531(8)
C19_1 H19_1 1.0000
C21_1 C26_1 1.399(6)
C21_1 C22_1 1.400(6)
C22_1 C23_1 1.391(6)
C22_1 C27_1 1.524(6)
C23_1 C24_1 1.362(8)
C23_1 H23_1 0.9500
C24_1 C25_1 1.375(8)
C24_1 H24_1 0.9500
C25_1 C26_1 1.388(7)
C25_1 H25_1 0.9500
C26_1 C29_1 1.510(7)
C27_1 C271_1 1.515(7)
C27_1 C272_1 1.519(8)
C27_1 H27_1 1.0000
C29_1 C291_1 1.506(8)
C29_1 C292_1 1.507(8)
C29_1 H29_1 1.0000
C31_1 C32_1 1.396(6)
C31_1 C36_1 1.399(6)
C32_1 C33_1 1.393(6)
C32_1 H32_1 0.9500
C33_1 C34_1 1.366(8)
C34_1 C35_1 1.373(8)
C34_1 H34_1 0.9500
C35_1 C36_1 1.409(7)
C36_1 H36_1 0.9500
C37_1 H37A_1 0.9800
C37_1 H37B_1 0.9800
C37_1 H37C_1 0.9800
C38_1 H38A_1 0.9800
C38_1 H38B_1 0.9800
C38_1 H38C_1 0.9800
C171_1 H17A_1 0.9800
C171_1 H17B_1 0.9800
C171_1 H17C_1 0.9800
C172_1 H17D_1 0.9800
C172_1 H17E_1 0.9800
C172_1 H17F_1 0.9800
C191_1 H19A_1 0.9800
C191_1 H19B_1 0.9800
C191_1 H19C_1 0.9800
C192_1 H19D_1 0.9800
C192_1 H19E_1 0.9800
C192_1 H19F_1 0.9800
C271_1 H27A_1 0.9800
C271_1 H27B_1 0.9800
C271_1 H27C_1 0.9800
C272_1 H27D_1 0.9800
C272_1 H27E_1 0.9800
C272_1 H27F_1 0.9800
C291_1 H29A_1 0.9800
C291_1 H29B_1 0.9800
C291_1 H29C_1 0.9800
C292_1 H29D_1 0.9800
C292_1 H29E_1 0.9800
C292_1 H29F_1 0.9800
Au1_2 C1_2 1.964(4)
Au1_2 O1_2 2.021(3)
C1_2 N2_2 1.328(5)
C1_2 N5_2 1.330(5)
N2_2 C11_2 1.437(5)
N2_2 C3_2 1.480(5)
C3_2 C4_2 1.520(6)
C3_2 H3A_2 0.9900
C3_2 H3B_2 0.9900
C4_2 N5_2 1.472(5)
C4_2 H4A_2 0.9900
C4_2 H4B_2 0.9900
N5_2 C21_2 1.441(5)
O1_2 C31_2 1.324(5)
O2_2 C33_2 1.371(5)
O2_2 C37_2 1.407(6)
O3_2 C35_2 1.365(6)
O3_2 C38_2 1.410(6)
C11_2 C12_2 1.396(6)
C11_2 C16_2 1.400(6)
C12_2 C13_2 1.395(7)
C12_2 C17_2 1.506(7)
C13_2 C14_2 1.365(8)
C13_2 H13_2 0.9500
C14_2 C15_2 1.361(8)
C14_2 H14_2 0.9500
C15_2 C16_2 1.395(7)
C15_2 H15_2 0.9500
C16_2 C19_2 1.510(7)
C17_2 C172_2 1.519(10)
C17_2 C171_2 1.527(9)
C17_2 H17_2 1.0000
C19_2 C191_2 1.521(8)
C19_2 C192_2 1.531(8)
C19_2 H19_2 1.0000
C21_2 C22_2 1.384(6)
C21_2 C26_2 1.393(6)
C22_2 C23_2 1.393(6)
C22_2 C27_2 1.521(7)
C23_2 C24_2 1.368(8)
C23_2 H23_2 0.9500
C24_2 C25_2 1.381(8)
C24_2 H24_2 0.9500
C25_2 C26_2 1.391(7)
C25_2 H25_2 0.9500
C26_2 C29_2 1.508(7)
C27_2 C272_2 1.514(9)
C27_2 C271_2 1.522(9)
C27_2 H27_2 1.0000
C29_2 C291_2 1.516(9)
C29_2 C292_2 1.535(9)
C29_2 H29_2 1.0000
C31_2 C36_2 1.392(6)
C31_2 C32_2 1.405(5)
C32_2 C33_2 1.374(6)
C32_2 H32_2 0.9500
C33_2 C34_2 1.393(6)
C34_2 C35_2 1.385(6)
C34_2 H34_2 0.9500
C35_2 C36_2 1.389(6)
C36_2 H36_2 0.9500
C37_2 H37A_2 0.9800
C37_2 H37B_2 0.9800
C37_2 H37C_2 0.9800
C38_2 H38A_2 0.9800
C38_2 H38B_2 0.9800
C38_2 H38C_2 0.9800
C171_2 H17A_2 0.9800
C171_2 H17B_2 0.9800
C171_2 H17C_2 0.9800
C172_2 H17D_2 0.9800
C172_2 H17E_2 0.9800
C172_2 H17F_2 0.9800
C191_2 H19A_2 0.9800
C191_2 H19B_2 0.9800
C191_2 H19C_2 0.9800
C192_2 H19D_2 0.9800
C192_2 H19E_2 0.9800
C192_2 H19F_2 0.9800
C271_2 H27A_2 0.9800
C271_2 H27B_2 0.9800
C271_2 H27C_2 0.9800
C272_2 H27D_2 0.9800
C272_2 H27E_2 0.9800
C272_2 H27F_2 0.9800
C291_2 H29A_2 0.9800
C291_2 H29B_2 0.9800
C291_2 H29C_2 0.9800
C292_2 H29D_2 0.9800
C292_2 H29E_2 0.9800
C292_2 H29F_2 0.9800
C41 Cl11 1.680(6)
C41 Cl13 1.745(7)
C41 Cl12 1.779(7)
C41 H41 1.0000
C42 Cl22 1.728(6)
C42 Cl21 1.741(6)
C42 Cl23 1.748(6)
C42 H42 1.0000
C43 Cl32 1.728(5)
C43 Cl31 1.758(5)
C43 Cl33 1.767(6)
C43 H43 1.0000

loop_
_geom_torsion_atom_site_label_1
_geom_torsion_atom_site_label_2
_geom_torsion_atom_site_label_3
_geom_torsion_atom_site_label_4
_geom_torsion
O1_1 Au1_1 C1_1 N5_1 0(3)
O1_1 Au1_1 C1_1 N2_1 179(100)
N5_1 C1_1 N2_1 C11_1 -175.3(4)
Au1_1 C1_1 N2_1 C11_1 5.1(6)
N5_1 C1_1 N2_1 C3_1 1.5(5)
Au1_1 C1_1 N2_1 C3_1 -178.1(3)
C1_1 N2_1 C3_1 C4_1 -4.4(5)
C11_1 N2_1 C3_1 C4_1 172.7(4)
N2_1 C3_1 C4_1 N5_1 5.1(4)
N2_1 C1_1 N5_1 C21_1 170.8(4)
Au1_1 C1_1 N5_1 C21_1 -9.6(6)
N2_1 C1_1 N5_1 C4_1 2.2(5)
Au1_1 C1_1 N5_1 C4_1 -178.2(3)
C3_1 C4_1 N5_1 C1_1 -4.8(5)
C3_1 C4_1 N5_1 C21_1 -174.4(4)
C1_1 Au1_1 O1_1 C31_1 -175(2)
C1_1 N2_1 C11_1 C16_1 -95.4(5)
C3_1 N2_1 C11_1 C16_1 88.0(5)
C1_1 N2_1 C11_1 C12_1 90.3(5)
C3_1 N2_1 C11_1 C12_1 -86.3(5)
C16_1 C11_1 C12_1 C13_1 -1.6(7)
N2_1 C11_1 C12_1 C13_1 172.5(4)
C16_1 C11_1 C12_1 C17_1 177.2(4)
N2_1 C11_1 C12_1 C17_1 -8.7(6)
C11_1 C12_1 C13_1 C14_1 -0.7(8)
C17_1 C12_1 C13_1 C14_1 -179.5(5)
C12_1 C13_1 C14_1 C15_1 1.7(10)
C13_1 C14_1 C15_1 C16_1 -0.4(9)
C12_1 C11_1 C16_1 C15_1 2.9(7)
N2_1 C11_1 C16_1 C15_1 -171.2(4)
C12_1 C11_1 C16_1 C19_1 -175.5(4)
N2_1 C11_1 C16_1 C19_1 10.4(6)
C14_1 C15_1 C16_1 C11_1 -1.8(8)
C14_1 C15_1 C16_1 C19_1 176.7(5)
C11_1 C12_1 C17_1 C172_1 -106.2(6)
C13_1 C12_1 C17_1 C172_1 72.5(7)
C11_1 C12_1 C17_1 C171_1 128.8(5)
C13_1 C12_1 C17_1 C171_1 -52.5(7)
C11_1 C16_1 C19_1 C192_1 118.8(6)
C15_1 C16_1 C19_1 C192_1 -59.6(7)
C11_1 C16_1 C19_1 C191_1 -118.7(5)
C15_1 C16_1 C19_1 C191_1 62.9(7)
C1_1 N5_1 C21_1 C26_1 -74.2(5)
C4_1 N5_1 C21_1 C26_1 93.8(5)
C1_1 N5_1 C21_1 C22_1 110.9(5)
C4_1 N5_1 C21_1 C22_1 -81.0(5)
C26_1 C21_1 C22_1 C23_1 -3.4(6)
N5_1 C21_1 C22_1 C23_1 171.3(4)
C26_1 C21_1 C22_1 C27_1 172.7(4)
N5_1 C21_1 C22_1 C27_1 -12.7(6)
C21_1 C22_1 C23_1 C24_1 1.2(7)
C27_1 C22_1 C23_1 C24_1 -174.9(5)
C22_1 C23_1 C24_1 C25_1 1.6(9)
C23_1 C24_1 C25_1 C26_1 -2.5(9)
C24_1 C25_1 C26_1 C21_1 0.4(8)
C24_1 C25_1 C26_1 C29_1 179.5(5)
C22_1 C21_1 C26_1 C25_1 2.6(6)
N5_1 C21_1 C26_1 C25_1 -172.0(4)
C22_1 C21_1 C26_1 C29_1 -176.6(4)
N5_1 C21_1 C26_1 C29_1 8.9(6)
C23_1 C22_1 C27_1 C271_1 -37.1(7)
C21_1 C22_1 C27_1 C271_1 147.0(5)
C23_1 C22_1 C27_1 C272_1 87.6(6)
C21_1 C22_1 C27_1 C272_1 -88.4(6)
C25_1 C26_1 C29_1 C291_1 75.2(7)
C21_1 C26_1 C29_1 C291_1 -105.7(6)
C25_1 C26_1 C29_1 C292_1 -50.9(8)
C21_1 C26_1 C29_1 C292_1 128.2(7)
Au1_1 O1_1 C31_1 C32_1 -2.1(6)
Au1_1 O1_1 C31_1 C36_1 177.5(3)
O1_1 C31_1 C32_1 C33_1 179.1(4)
C36_1 C31_1 C32_1 C33_1 -0.6(7)
C37_1 O2_1 C33_1 C34_1 -176.0(6)
C37_1 O2_1 C33_1 C32_1 2.4(8)
C31_1 C32_1 C33_1 O2_1 -178.7(5)
C31_1 C32_1 C33_1 C34_1 -0.4(7)
O2_1 C33_1 C34_1 C35_1 179.3(5)
C32_1 C33_1 C34_1 C35_1 0.9(8)
C38_1 O3_1 C35_1 C34_1 9.4(8)
C38_1 O3_1 C35_1 C36_1 -170.9(5)
C33_1 C34_1 C35_1 O3_1 179.2(5)
C33_1 C34_1 C35_1 C36_1 -0.4(8)
O1_1 C31_1 C36_1 C35_1 -178.7(4)
C32_1 C31_1 C36_1 C35_1 1.0(6)
O3_1 C35_1 C36_1 C31_1 179.8(4)
C34_1 C35_1 C36_1 C31_1 -0.5(7)
O1_2 Au1_2 C1_2 N2_2 146.6(16)
O1_2 Au1_2 C1_2 N5_2 -30.2(19)
N5_2 C1_2 N2_2 C11_2 -173.7(4)
Au1_2 C1_2 N2_2 C11_2 9.2(6)
N5_2 C1_2 N2_2 C3_2 0.8(5)
Au1_2 C1_2 N2_2 C3_2 -176.4(3)
C1_2 N2_2 C3_2 C4_2 0.8(5)
C11_2 N2_2 C3_2 C4_2 175.7(4)
N2_2 C3_2 C4_2 N5_2 -1.8(4)
N2_2 C1_2 N5_2 C21_2 176.8(4)
Au1_2 C1_2 N5_2 C21_2 -5.9(6)
N2_2 C1_2 N5_2 C4_2 -2.1(5)
Au1_2 C1_2 N5_2 C4_2 175.2(3)
C3_2 C4_2 N5_2 C1_2 2.5(5)
C3_2 C4_2 N5_2 C21_2 -176.5(4)
C1_2 Au1_2 O1_2 C31_2 -164.3(16)
C1_2 N2_2 C11_2 C12_2 -93.4(5)
C3_2 N2_2 C11_2 C12_2 92.5(5)
C1_2 N2_2 C11_2 C16_2 91.9(5)
C3_2 N2_2 C11_2 C16_2 -82.2(5)
C16_2 C11_2 C12_2 C13_2 0.6(7)
N2_2 C11_2 C12_2 C13_2 -173.9(5)
C16_2 C11_2 C12_2 C17_2 -178.1(5)
N2_2 C11_2 C12_2 C17_2 7.5(7)
C11_2 C12_2 C13_2 C14_2 -0.6(9)
C17_2 C12_2 C13_2 C14_2 178.1(6)
C12_2 C13_2 C14_2 C15_2 1.0(10)
C13_2 C14_2 C15_2 C16_2 -1.4(10)
C14_2 C15_2 C16_2 C11_2 1.4(8)
C14_2 C15_2 C16_2 C19_2 -176.9(6)
C12_2 C11_2 C16_2 C15_2 -1.0(7)
N2_2 C11_2 C16_2 C15_2 173.6(4)
C12_2 C11_2 C16_2 C19_2 177.3(5)
N2_2 C11_2 C16_2 C19_2 -8.2(7)
C13_2 C12_2 C17_2 C172_2 -71.0(7)
C11_2 C12_2 C17_2 C172_2 107.6(6)
C13_2 C12_2 C17_2 C171_2 51.3(8)
C11_2 C12_2 C17_2 C171_2 -130.1(6)
C15_2 C16_2 C19_2 C191_2 -51.3(7)
C11_2 C16_2 C19_2 C191_2 130.5(5)
C15_2 C16_2 C19_2 C192_2 72.5(6)
C11_2 C16_2 C19_2 C192_2 -105.7(6)
C1_2 N5_2 C21_2 C22_2 -91.8(5)
C4_2 N5_2 C21_2 C22_2 87.0(5)
C1_2 N5_2 C21_2 C26_2 90.9(5)
C4_2 N5_2 C21_2 C26_2 -90.3(5)
C26_2 C21_2 C22_2 C23_2 1.8(7)
N5_2 C21_2 C22_2 C23_2 -175.4(4)
C26_2 C21_2 C22_2 C27_2 -177.2(5)
N5_2 C21_2 C22_2 C27_2 5.6(7)
C21_2 C22_2 C23_2 C24_2 -0.1(8)
C27_2 C22_2 C23_2 C24_2 179.0(5)
C22_2 C23_2 C24_2 C25_2 -1.5(9)
C23_2 C24_2 C25_2 C26_2 1.4(9)
C24_2 C25_2 C26_2 C21_2 0.3(8)
C24_2 C25_2 C26_2 C29_2 -179.6(5)
C22_2 C21_2 C26_2 C25_2 -1.9(7)
N5_2 C21_2 C26_2 C25_2 175.3(4)
C22_2 C21_2 C26_2 C29_2 178.0(5)
N5_2 C21_2 C26_2 C29_2 -4.8(6)
C21_2 C22_2 C27_2 C272_2 106.9(6)
C23_2 C22_2 C27_2 C272_2 -72.2(7)
C21_2 C22_2 C27_2 C271_2 -128.0(5)
C23_2 C22_2 C27_2 C271_2 53.0(7)
C25_2 C26_2 C29_2 C291_2 -66.0(7)
C21_2 C26_2 C29_2 C291_2 114.2(6)
C25_2 C26_2 C29_2 C292_2 58.2(7)
C21_2 C26_2 C29_2 C292_2 -121.7(6)
Au1_2 O1_2 C31_2 C36_2 -170.4(3)
Au1_2 O1_2 C31_2 C32_2 9.4(5)
O1_2 C31_2 C32_2 C33_2 -178.5(4)
C36_2 C31_2 C32_2 C33_2 1.3(6)
C37_2 O2_2 C33_2 C32_2 -7.1(7)
C37_2 O2_2 C33_2 C34_2 172.4(4)
C31_2 C32_2 C33_2 O2_2 179.8(4)
C31_2 C32_2 C33_2 C34_2 0.4(6)
O2_2 C33_2 C34_2 C35_2 179.7(4)
C32_2 C33_2 C34_2 C35_2 -0.8(7)
C38_2 O3_2 C35_2 C34_2 -18.6(7)
C38_2 O3_2 C35_2 C36_2 160.8(5)
C33_2 C34_2 C35_2 O3_2 179.0(4)
C33_2 C34_2 C35_2 C36_2 -0.4(7)
O3_2 C35_2 C36_2 C31_2 -177.3(4)
C34_2 C35_2 C36_2 C31_2 2.2(7)
O1_2 C31_2 C36_2 C35_2 177.2(4)
C32_2 C31_2 C36_2 C35_2 -2.6(6)
